data_4305501
loop_
_publ_author_name
'Berta Cebri\'an-Losantos'
'Erwin Reisner'
'Christian R. Kowol'
'Alexander Roller'
'Sergiu Shova'
'Vladimir B. Arion'
'Bernhard K. Keppler'

_publ_section_title
;
Synthesis and Reactivity of the Aquation Product of the Antitumor
Complex trans-[RuIIICl4(indazole)2]-
;
_journal_name_full 'Inorganic Chemistry'
_journal_page_first 6513
_journal_page_last 6523
_journal_paper_doi 10.1021/ic800506g
_journal_volume 47
_journal_year 2008
_chemical_formula_sum 'C25 H29 Cl3 N9 O Ru'
_chemical_formula_weight 678.99
_chemical_name_systematic
; 
mer,trans-[Trichloridobis(indazole)(kappa^N3^-N6,N6-
dimethyladenineruthenium(III)] tetrahydrofuran solvate
;
_space_group_IT_number 2
_symmetry_cell_setting triclinic
_symmetry_space_group_name_Hall '-P 1'
_symmetry_space_group_name_H-M 'P -1'
_atom_sites_solution_hydrogens geom
_atom_sites_solution_primary direct
_atom_sites_solution_secondary difmap
_audit_creation_method SHELXL-97
_cell_angle_alpha 116.63(3)
_cell_angle_beta 103.45(3)
_cell_angle_gamma 103.08(3)
_cell_formula_units_Z 2
_cell_length_a 10.690(2)
_cell_length_b 12.757(3)
_cell_length_c 12.957(3)
_cell_measurement_temperature 120(2)
_cell_volume 1420.8(9)
_computing_structure_refinement 'SHELXL-97 (Sheldrick, 1997)'
_computing_structure_solution 'SHELXS-97 (Sheldrick, 1990)'
_diffrn_ambient_temperature 120(2)
_diffrn_measured_fraction_theta_full 0.999
_diffrn_measured_fraction_theta_max 0.999
_diffrn_radiation_monochromator graphite
_diffrn_radiation_source 'fine-focus sealed tube'
_diffrn_radiation_type MoK\a
_diffrn_radiation_wavelength 0.71073
_diffrn_reflns_av_R_equivalents 0.0150
_diffrn_reflns_av_sigmaI/netI 0.0230
_diffrn_reflns_limit_h_max 13
_diffrn_reflns_limit_h_min -13
_diffrn_reflns_limit_k_max 15
_diffrn_reflns_limit_k_min -15
_diffrn_reflns_limit_l_max 15
_diffrn_reflns_limit_l_min -15
_diffrn_reflns_number 10774
_diffrn_reflns_theta_full 26.00
_diffrn_reflns_theta_max 26.00
_diffrn_reflns_theta_min 2.24
_exptl_absorpt_coefficient_mu 0.871
_exptl_absorpt_correction_T_max 0.9496
_exptl_absorpt_correction_T_min 0.8451
_exptl_absorpt_correction_type multi-scan
_exptl_absorpt_process_details SADABS
_exptl_crystal_density_diffrn 1.587
_exptl_crystal_density_method 'not measured'
_exptl_crystal_F_000 690
_exptl_crystal_size_max 0.20
_exptl_crystal_size_mid 0.17
_exptl_crystal_size_min 0.06
_refine_diff_density_max 0.561
_refine_diff_density_min -0.563
_refine_diff_density_rms 0.068
_refine_ls_extinction_method none
_refine_ls_goodness_of_fit_ref 1.023
_refine_ls_hydrogen_treatment constr
_refine_ls_matrix_type full
_refine_ls_number_parameters 352
_refine_ls_number_reflns 5575
_refine_ls_number_restraints 0
_refine_ls_restrained_S_all 1.023
_refine_ls_R_factor_all 0.0335
_refine_ls_R_factor_gt 0.0286
_refine_ls_shift/su_max 0.002
_refine_ls_shift/su_mean 0.000
_refine_ls_structure_factor_coef Fsqd
_refine_ls_weighting_details 'calc w=1/[\s^2^(Fo^2^)+(0.0477P)^2^+1.2015P] where P=(Fo^2^+2Fc^2^)/3'
_refine_ls_weighting_scheme calc
_refine_ls_wR_factor_gt 0.0790
_refine_ls_wR_factor_ref 0.0816
_reflns_number_gt 4996
_reflns_number_total 5575
_reflns_threshold_expression >2sigma(I)
_cod_data_source_file ic800506g-file001_2.cif
_cod_data_source_block BECE069
_cod_original_cell_volume 1420.8(5)
_cod_database_code 4305501

loop_
_symmetry_equiv_pos_as_xyz
'x, y, z'
'-x, -y, -z'

loop_
_atom_site_label
_atom_site_type_symbol
_atom_site_fract_x
_atom_site_fract_y
_atom_site_fract_z
_atom_site_U_iso_or_equiv
_atom_site_adp_type
_atom_site_occupancy
_atom_site_symmetry_multiplicity
_atom_site_calc_flag
_atom_site_refinement_flags
_atom_site_disorder_assembly
_atom_site_disorder_group
Ru1 Ru 0.932072(18) 0.520210(16) 0.739932(16) 0.01983(7) Uani 1 1 d . . .
Cl1 Cl 0.78430(6) 0.42739(5) 0.53186(5) 0.02559(13) Uani 1 1 d . . .
Cl2 Cl 1.07414(6) 0.61698(6) 0.95112(5) 0.02528(13) Uani 1 1 d . . .
Cl3 Cl 1.10530(6) 0.45749(6) 0.67976(6) 0.03003(14) Uani 1 1 d . . .
N1 N 0.6337(2) 0.69538(19) 0.77634(19) 0.0259(4) Uani 1 1 d . . .
C2 C 0.7252(2) 0.6461(2) 0.7489(2) 0.0247(5) Uani 1 1 d . . .
H2 H 0.7524 0.6518 0.6862 0.030 Uiso 1 1 calc R . .
N3 N 0.78539(19) 0.58841(18) 0.79868(17) 0.0207(4) Uani 1 1 d . . .
C4 C 0.7413(2) 0.5865(2) 0.8878(2) 0.0224(5) Uani 1 1 d . . .
C5 C 0.6450(2) 0.6352(2) 0.9260(2) 0.0262(5) Uani 1 1 d . . .
C6 C 0.5866(2) 0.6917(2) 0.8651(2) 0.0274(5) Uani 1 1 d . . .
N7 N 0.6238(2) 0.6157(2) 1.01938(19) 0.0295(5) Uani 1 1 d . . .
C8 C 0.7043(3) 0.5554(2) 1.0330(2) 0.0290(5) Uani 1 1 d . . .
H8 H 0.7115 0.5281 1.0906 0.035 Uiso 1 1 calc R . .
N9 N 0.7767(2) 0.53540(19) 0.95677(18) 0.0257(4) Uani 1 1 d . . .
H9 H 0.8354 0.4966 0.9530 0.031 Uiso 1 1 calc R . .
N10 N 0.4898(2) 0.7401(2) 0.8854(2) 0.0333(5) Uani 1 1 d . . .
C11 C 0.4320(3) 0.7880(3) 0.8111(3) 0.0466(7) Uani 1 1 d . . .
H11A H 0.3623 0.8186 0.8383 0.070 Uiso 1 1 calc R . .
H11B H 0.3880 0.7199 0.7227 0.070 Uiso 1 1 calc R . .
H11C H 0.5064 0.8579 0.8222 0.070 Uiso 1 1 calc R . .
C12 C 0.4387(3) 0.7532(3) 0.9831(3) 0.0437(7) Uani 1 1 d . . .
H12A H 0.3676 0.7897 0.9793 0.066 Uiso 1 1 calc R . .
H12B H 0.5159 0.8090 1.0648 0.066 Uiso 1 1 calc R . .
H12C H 0.3981 0.6696 0.9712 0.066 Uiso 1 1 calc R . .
N13 N 0.8449(2) 0.35028(18) 0.72777(18) 0.0231(4) Uani 1 1 d . . .
N14 N 0.7057(2) 0.28965(19) 0.6884(2) 0.0271(4) Uani 1 1 d . . .
H14 H 0.6423 0.3162 0.6641 0.033 Uiso 1 1 calc R . .
N22 N 1.0213(2) 0.68737(18) 0.74883(18) 0.0230(4) Uani 1 1 d . . .
N23 N 1.0383(2) 0.68800(19) 0.64867(19) 0.0265(4) Uani 1 1 d . . .
H23 H 1.0168 0.6194 0.5760 0.032 Uiso 1 1 calc R . .
C13 C 0.9062(3) 0.2817(2) 0.7550(2) 0.0266(5) Uani 1 1 d . . .
H13 H 1.0038 0.3023 0.7842 0.032 Uiso 1 1 calc R . .
C14 C 0.8060(3) 0.1734(2) 0.7344(2) 0.0277(5) Uani 1 1 d . . .
C15 C 0.8100(3) 0.0729(3) 0.7527(3) 0.0361(6) Uani 1 1 d . . .
H15 H 0.8956 0.0651 0.7815 0.043 Uiso 1 1 calc R . .
C16 C 0.6860(3) -0.0132(3) 0.7275(3) 0.0399(7) Uani 1 1 d . . .
H16 H 0.6865 -0.0805 0.7408 0.048 Uiso 1 1 calc R . .
C17 C 0.5587(3) -0.0040(3) 0.6823(3) 0.0408(7) Uani 1 1 d . . .
H17 H 0.4750 -0.0663 0.6643 0.049 Uiso 1 1 calc R . .
C18 C 0.5515(3) 0.0920(3) 0.6634(3) 0.0383(6) Uani 1 1 d . . .
H18 H 0.4651 0.0977 0.6327 0.046 Uiso 1 1 calc R . .
C19 C 0.6782(3) 0.1820(2) 0.6917(2) 0.0275(5) Uani 1 1 d . . .
C20 C 1.0661(3) 0.8068(2) 0.8403(2) 0.0298(5) Uani 1 1 d . . .
H20 H 1.0670 0.8338 0.9218 0.036 Uiso 1 1 calc R . .
C21 C 1.1126(3) 0.8886(2) 0.7996(2) 0.0294(5) Uani 1 1 d . . .
C22 C 1.1669(3) 1.0207(3) 0.8523(3) 0.0453(7) Uani 1 1 d . . .
H22 H 1.1825 1.0778 0.9368 0.054 Uiso 1 1 calc R . .
C23 C 1.1964(3) 1.0644(3) 0.7783(3) 0.0493(8) Uani 1 1 d . . .
H23A H 1.2315 1.1532 0.8118 0.059 Uiso 1 1 calc R . .
C24 C 1.1758(3) 0.9808(3) 0.6536(3) 0.0433(7) Uani 1 1 d . . .
H24 H 1.1984 1.0150 0.6055 0.052 Uiso 1 1 calc R . .
C25 C 1.1245(3) 0.8522(3) 0.5993(3) 0.0359(6) Uani 1 1 d . . .
H25 H 1.1111 0.7962 0.5152 0.043 Uiso 1 1 calc R . .
C26 C 1.0926(2) 0.8076(2) 0.6750(2) 0.0259(5) Uani 1 1 d . . .
O1 O 0.49390(18) 0.36960(18) 0.64129(17) 0.0343(4) Uani 1 1 d . . .
C27 C 0.3943(3) 0.3369(3) 0.6908(3) 0.0356(6) Uani 1 1 d . . .
H27A H 0.3735 0.4111 0.7410 0.043 Uiso 1 1 calc R . .
H27B H 0.4291 0.3047 0.7437 0.043 Uiso 1 1 calc R . .
C28 C 0.2671(3) 0.2347(3) 0.5759(3) 0.0367(6) Uani 1 1 d . . .
H28A H 0.1818 0.2272 0.5944 0.044 Uiso 1 1 calc R . .
H28B H 0.2765 0.1515 0.5408 0.044 Uiso 1 1 calc R . .
C29 C 0.2663(3) 0.2837(3) 0.4881(3) 0.0327(6) Uani 1 1 d . . .
H29A H 0.2150 0.3411 0.5005 0.039 Uiso 1 1 calc R . .
H29B H 0.2236 0.2128 0.3996 0.039 Uiso 1 1 calc R . .
C30 C 0.4208(3) 0.3552(3) 0.5254(3) 0.0381(6) Uani 1 1 d . . .
H30A H 0.4535 0.3067 0.4605 0.046 Uiso 1 1 calc R . .
H30B H 0.4363 0.4392 0.5352 0.046 Uiso 1 1 calc R . .

loop_
_atom_site_aniso_label
_atom_site_aniso_U_11
_atom_site_aniso_U_22
_atom_site_aniso_U_33
_atom_site_aniso_U_23
_atom_site_aniso_U_13
_atom_site_aniso_U_12
Ru1 0.02146(11) 0.02384(11) 0.02164(11) 0.01511(9) 0.01193(8) 0.01043(8)
Cl1 0.0289(3) 0.0287(3) 0.0218(3) 0.0150(2) 0.0111(2) 0.0101(2)
Cl2 0.0228(3) 0.0335(3) 0.0243(3) 0.0188(3) 0.0095(2) 0.0104(2)
Cl3 0.0323(3) 0.0350(3) 0.0327(3) 0.0198(3) 0.0200(3) 0.0175(3)
N1 0.0272(10) 0.0297(11) 0.0275(10) 0.0183(9) 0.0122(9) 0.0130(9)
C2 0.0249(12) 0.0276(12) 0.0247(12) 0.0162(10) 0.0089(10) 0.0103(10)
N3 0.0210(9) 0.0232(9) 0.0215(9) 0.0141(8) 0.0087(8) 0.0085(8)
C4 0.0200(11) 0.0228(11) 0.0246(11) 0.0126(10) 0.0098(9) 0.0073(9)
C5 0.0255(12) 0.0249(12) 0.0278(12) 0.0136(10) 0.0122(10) 0.0076(10)
C6 0.0260(12) 0.0225(12) 0.0289(12) 0.0121(10) 0.0098(10) 0.0053(10)
N7 0.0327(11) 0.0305(11) 0.0300(11) 0.0185(10) 0.0173(9) 0.0088(9)
C8 0.0337(13) 0.0323(13) 0.0293(13) 0.0199(11) 0.0188(11) 0.0116(11)
N9 0.0284(10) 0.0308(11) 0.0269(10) 0.0188(9) 0.0154(9) 0.0135(9)
N10 0.0292(11) 0.0370(12) 0.0404(13) 0.0215(11) 0.0174(10) 0.0169(10)
C11 0.0428(17) 0.0581(19) 0.0597(19) 0.0368(17) 0.0267(15) 0.0340(15)
C12 0.0400(16) 0.0513(18) 0.0602(19) 0.0360(16) 0.0298(15) 0.0259(14)
N13 0.0261(10) 0.0249(10) 0.0233(10) 0.0140(9) 0.0131(8) 0.0115(8)
N14 0.0245(10) 0.0293(11) 0.0366(12) 0.0226(10) 0.0139(9) 0.0117(9)
N22 0.0225(10) 0.0269(10) 0.0251(10) 0.0158(9) 0.0128(8) 0.0102(8)
N23 0.0345(11) 0.0235(10) 0.0257(10) 0.0149(9) 0.0164(9) 0.0088(9)
C13 0.0295(12) 0.0285(12) 0.0264(12) 0.0168(11) 0.0110(10) 0.0133(10)
C14 0.0365(14) 0.0259(12) 0.0262(12) 0.0150(10) 0.0151(11) 0.0148(11)
C15 0.0444(16) 0.0328(14) 0.0410(15) 0.0241(13) 0.0164(13) 0.0208(12)
C16 0.0568(18) 0.0293(14) 0.0481(17) 0.0273(13) 0.0247(14) 0.0204(13)
C17 0.0434(16) 0.0323(14) 0.0533(18) 0.0272(14) 0.0227(14) 0.0112(12)
C18 0.0332(14) 0.0363(15) 0.0532(17) 0.0296(14) 0.0179(13) 0.0123(12)
C19 0.0367(14) 0.0268(12) 0.0275(12) 0.0178(11) 0.0161(11) 0.0147(11)
C20 0.0301(13) 0.0287(13) 0.0269(13) 0.0134(11) 0.0108(10) 0.0081(11)
C21 0.0249(12) 0.0270(12) 0.0336(13) 0.0154(11) 0.0099(10) 0.0080(10)
C22 0.0504(18) 0.0261(14) 0.0414(16) 0.0127(13) 0.0114(14) 0.0023(13)
C23 0.0494(18) 0.0228(14) 0.062(2) 0.0212(14) 0.0136(16) 0.0013(13)
C24 0.0403(16) 0.0377(16) 0.0584(19) 0.0350(15) 0.0186(14) 0.0055(13)
C25 0.0381(15) 0.0339(14) 0.0396(15) 0.0236(13) 0.0177(12) 0.0080(12)
C26 0.0217(11) 0.0247(12) 0.0330(13) 0.0172(11) 0.0108(10) 0.0069(10)
O1 0.0293(9) 0.0464(11) 0.0375(10) 0.0284(9) 0.0143(8) 0.0162(8)
C27 0.0386(15) 0.0483(16) 0.0376(15) 0.0293(14) 0.0236(12) 0.0220(13)
C28 0.0360(15) 0.0401(15) 0.0482(16) 0.0306(14) 0.0220(13) 0.0162(12)
C29 0.0332(14) 0.0346(14) 0.0372(14) 0.0224(12) 0.0146(11) 0.0160(11)
C30 0.0355(15) 0.0451(16) 0.0334(14) 0.0263(13) 0.0091(12) 0.0070(12)

loop_
_atom_type_symbol
_atom_type_description
_atom_type_scat_dispersion_real
_atom_type_scat_dispersion_imag
_atom_type_scat_source
C C 0.0033 0.0016 'International Tables Vol C Tables 4.2.6.8 and 6.1.1.4'
H H 0.0000 0.0000 'International Tables Vol C Tables 4.2.6.8 and 6.1.1.4'
N N 0.0061 0.0033 'International Tables Vol C Tables 4.2.6.8 and 6.1.1.4'
O O 0.0106 0.0060 'International Tables Vol C Tables 4.2.6.8 and 6.1.1.4'
Cl Cl 0.1484 0.1585 'International Tables Vol C Tables 4.2.6.8 and 6.1.1.4'
Ru Ru -1.2594 0.8363 'International Tables Vol C Tables 4.2.6.8 and 6.1.1.4'

loop_
_geom_angle_atom_site_label_1
_geom_angle_atom_site_label_2
_geom_angle_atom_site_label_3
_geom_angle
_geom_angle_site_symmetry_1
_geom_angle_site_symmetry_3
_geom_angle_publ_flag
N22 Ru1 N13 178.50(7) . . ?
N22 Ru1 N3 88.45(8) . . ?
N13 Ru1 N3 92.94(8) . . ?
N22 Ru1 Cl3 88.11(6) . . ?
N13 Ru1 Cl3 90.51(6) . . ?
N3 Ru1 Cl3 176.31(5) . . ?
N22 Ru1 Cl1 90.55(7) . . ?
N13 Ru1 Cl1 88.90(7) . . ?
N3 Ru1 Cl1 89.56(6) . . ?
Cl3 Ru1 Cl1 91.80(4) . . ?
N22 Ru1 Cl2 89.17(7) . . ?
N13 Ru1 Cl2 91.44(7) . . ?
N3 Ru1 Cl2 88.19(6) . . ?
Cl3 Ru1 Cl2 90.44(4) . . ?
Cl1 Ru1 Cl2 177.74(2) . . ?
C2 N1 C6 120.7(2) . . ?
N1 C2 N3 128.0(2) . . ?
N1 C2 H2 116.0 . . ?
N3 C2 H2 116.0 . . ?
C2 N3 C4 111.59(19) . . ?
C2 N3 Ru1 120.35(15) . . ?
C4 N3 Ru1 128.03(15) . . ?
N3 C4 N9 128.6(2) . . ?
N3 C4 C5 126.3(2) . . ?
N9 C4 C5 105.0(2) . . ?
C4 C5 N7 110.6(2) . . ?
C4 C5 C6 117.0(2) . . ?
N7 C5 C6 132.3(2) . . ?
N10 C6 N1 117.4(2) . . ?
N10 C6 C5 126.2(2) . . ?
N1 C6 C5 116.4(2) . . ?
C8 N7 C5 103.4(2) . . ?
N7 C8 N9 113.8(2) . . ?
N7 C8 H8 123.1 . . ?
N9 C8 H8 123.1 . . ?
C4 N9 C8 107.2(2) . . ?
C4 N9 H9 126.4 . . ?
C8 N9 H9 126.4 . . ?
C6 N10 C11 120.9(2) . . ?
C6 N10 C12 123.9(2) . . ?
C11 N10 C12 115.2(2) . . ?
N10 C11 H11A 109.5 . . ?
N10 C11 H11B 109.5 . . ?
H11A C11 H11B 109.5 . . ?
N10 C11 H11C 109.5 . . ?
H11A C11 H11C 109.5 . . ?
H11B C11 H11C 109.5 . . ?
N10 C12 H12A 109.5 . . ?
N10 C12 H12B 109.5 . . ?
H12A C12 H12B 109.5 . . ?
N10 C12 H12C 109.5 . . ?
H12A C12 H12C 109.5 . . ?
H12B C12 H12C 109.5 . . ?
C13 N13 N14 107.38(19) . . ?
C13 N13 Ru1 129.62(17) . . ?
N14 N13 Ru1 123.00(15) . . ?
N13 N14 C19 110.4(2) . . ?
N13 N14 H14 124.8 . . ?
C19 N14 H14 124.8 . . ?
C20 N22 N23 107.09(19) . . ?
C20 N22 Ru1 131.12(17) . . ?
N23 N22 Ru1 121.75(15) . . ?
C26 N23 N22 111.1(2) . . ?
C26 N23 H23 124.5 . . ?
N22 N23 H23 124.5 . . ?
N13 C13 C14 110.3(2) . . ?
N13 C13 H13 124.9 . . ?
C14 C13 H13 124.9 . . ?
C19 C14 C15 119.7(2) . . ?
C19 C14 C13 104.9(2) . . ?
C15 C14 C13 135.4(3) . . ?
C16 C15 C14 117.8(3) . . ?
C16 C15 H15 121.1 . . ?
C14 C15 H15 121.1 . . ?
C15 C16 C17 121.5(2) . . ?
C15 C16 H16 119.3 . . ?
C17 C16 H16 119.3 . . ?
C18 C17 C16 122.0(3) . . ?
C18 C17 H17 119.0 . . ?
C16 C17 H17 119.0 . . ?
C17 C18 C19 116.8(3) . . ?
C17 C18 H18 121.6 . . ?
C19 C18 H18 121.6 . . ?
N14 C19 C14 107.1(2) . . ?
N14 C19 C18 130.7(2) . . ?
C14 C19 C18 122.2(2) . . ?
N22 C20 C21 110.3(2) . . ?
N22 C20 H20 124.9 . . ?
C21 C20 H20 124.9 . . ?
C26 C21 C22 119.2(2) . . ?
C26 C21 C20 104.8(2) . . ?
C22 C21 C20 136.0(3) . . ?
C23 C22 C21 118.1(3) . . ?
C23 C22 H22 120.9 . . ?
C21 C22 H22 120.9 . . ?
C22 C23 C24 121.5(3) . . ?
C22 C23 H23A 119.3 . . ?
C24 C23 H23A 119.3 . . ?
C25 C24 C23 122.2(3) . . ?
C25 C24 H24 118.9 . . ?
C23 C24 H24 118.9 . . ?
C24 C25 C26 116.2(3) . . ?
C24 C25 H25 121.9 . . ?
C26 C25 H25 121.9 . . ?
N23 C26 C21 106.8(2) . . ?
N23 C26 C25 130.4(2) . . ?
C21 C26 C25 122.8(2) . . ?
C30 O1 C27 108.6(2) . . ?
O1 C27 C28 104.0(2) . . ?
O1 C27 H27A 111.0 . . ?
C28 C27 H27A 111.0 . . ?
O1 C27 H27B 111.0 . . ?
C28 C27 H27B 111.0 . . ?
H27A C27 H27B 109.0 . . ?
C27 C28 C29 101.8(2) . . ?
C27 C28 H28A 111.4 . . ?
C29 C28 H28A 111.4 . . ?
C27 C28 H28B 111.4 . . ?
C29 C28 H28B 111.4 . . ?
H28A C28 H28B 109.3 . . ?
C28 C29 C30 103.4(2) . . ?
C28 C29 H29A 111.1 . . ?
C30 C29 H29A 111.1 . . ?
C28 C29 H29B 111.1 . . ?
C30 C29 H29B 111.1 . . ?
H29A C29 H29B 109.0 . . ?
O1 C30 C29 106.9(2) . . ?
O1 C30 H30A 110.3 . . ?
C29 C30 H30A 110.3 . . ?
O1 C30 H30B 110.3 . . ?
C29 C30 H30B 110.3 . . ?
H30A C30 H30B 108.6 . . ?

loop_
_geom_bond_atom_site_label_1
_geom_bond_atom_site_label_2
_geom_bond_distance
_geom_bond_site_symmetry_2
_geom_bond_publ_flag
Ru1 N22 2.068(2) . ?
Ru1 N13 2.074(2) . ?
Ru1 N3 2.0914(19) . ?
Ru1 Cl3 2.3368(8) . ?
Ru1 Cl1 2.3401(14) . ?
Ru1 Cl2 2.3469(14) . ?
N1 C2 1.311(3) . ?
N1 C6 1.373(3) . ?
C2 N3 1.349(3) . ?
C2 H2 0.9500 . ?
N3 C4 1.352(3) . ?
C4 N9 1.357(3) . ?
C4 C5 1.394(3) . ?
C5 N7 1.396(3) . ?
C5 C6 1.419(4) . ?
C6 N10 1.338(3) . ?
N7 C8 1.309(3) . ?
C8 N9 1.363(3) . ?
C8 H8 0.9500 . ?
N9 H9 0.8800 . ?
N10 C11 1.450(4) . ?
N10 C12 1.451(4) . ?
C11 H11A 0.9800 . ?
C11 H11B 0.9800 . ?
C11 H11C 0.9800 . ?
C12 H12A 0.9800 . ?
C12 H12B 0.9800 . ?
C12 H12C 0.9800 . ?
N13 C13 1.323(3) . ?
N13 N14 1.358(3) . ?
N14 C19 1.360(3) . ?
N14 H14 0.8800 . ?
N22 C20 1.320(3) . ?
N22 N23 1.355(3) . ?
N23 C26 1.349(3) . ?
N23 H23 0.8800 . ?
C13 C14 1.413(4) . ?
C13 H13 0.9500 . ?
C14 C19 1.398(4) . ?
C14 C15 1.412(3) . ?
C15 C16 1.374(4) . ?
C15 H15 0.9500 . ?
C16 C17 1.405(4) . ?
C16 H16 0.9500 . ?
C17 C18 1.366(4) . ?
C17 H17 0.9500 . ?
C18 C19 1.405(4) . ?
C18 H18 0.9500 . ?
C20 C21 1.412(4) . ?
C20 H20 0.9500 . ?
C21 C26 1.401(4) . ?
C21 C22 1.409(4) . ?
C22 C23 1.368(4) . ?
C22 H22 0.9500 . ?
C23 C24 1.407(5) . ?
C23 H23A 0.9500 . ?
C24 C25 1.367(4) . ?
C24 H24 0.9500 . ?
C25 C26 1.404(3) . ?
C25 H25 0.9500 . ?
O1 C30 1.429(3) . ?
O1 C27 1.441(3) . ?
C27 C28 1.510(4) . ?
C27 H27A 0.9900 . ?
C27 H27B 0.9900 . ?
C28 C29 1.524(4) . ?
C28 H28A 0.9900 . ?
C28 H28B 0.9900 . ?
C29 C30 1.531(4) . ?
C29 H29A 0.9900 . ?
C29 H29B 0.9900 . ?
C30 H30A 0.9900 . ?
C30 H30B 0.9900 . ?

loop_
_geom_torsion_atom_site_label_1
_geom_torsion_atom_site_label_2
_geom_torsion_atom_site_label_3
_geom_torsion_atom_site_label_4
_geom_torsion
_geom_torsion_site_symmetry_1
_geom_torsion_site_symmetry_2
_geom_torsion_site_symmetry_3
_geom_torsion_site_symmetry_4
_geom_torsion_publ_flag
C6 N1 C2 N3 -0.4(4) . . . . ?
N1 C2 N3 C4 -0.8(3) . . . . ?
N1 C2 N3 Ru1 -178.95(19) . . . . ?
N22 Ru1 N3 C2 43.90(18) . . . . ?
N13 Ru1 N3 C2 -135.54(18) . . . . ?
Cl1 Ru1 N3 C2 -46.66(17) . . . . ?
Cl2 Ru1 N3 C2 133.12(17) . . . . ?
N22 Ru1 N3 C4 -134.0(2) . . . . ?
N13 Ru1 N3 C4 46.6(2) . . . . ?
Cl1 Ru1 N3 C4 135.49(19) . . . . ?
Cl2 Ru1 N3 C4 -44.74(19) . . . . ?
C2 N3 C4 N9 178.9(2) . . . . ?
Ru1 N3 C4 N9 -3.1(4) . . . . ?
C2 N3 C4 C5 0.7(3) . . . . ?
Ru1 N3 C4 C5 178.68(18) . . . . ?
N3 C4 C5 N7 179.6(2) . . . . ?
N9 C4 C5 N7 1.0(3) . . . . ?
N3 C4 C5 C6 0.5(4) . . . . ?
N9 C4 C5 C6 -178.1(2) . . . . ?
C2 N1 C6 N10 -177.9(2) . . . . ?
C2 N1 C6 C5 1.5(3) . . . . ?
C4 C5 C6 N10 177.8(2) . . . . ?
N7 C5 C6 N10 -1.1(4) . . . . ?
C4 C5 C6 N1 -1.6(3) . . . . ?
N7 C5 C6 N1 179.6(2) . . . . ?
C4 C5 N7 C8 -1.0(3) . . . . ?
C6 C5 N7 C8 178.0(3) . . . . ?
C5 N7 C8 N9 0.6(3) . . . . ?
N3 C4 N9 C8 -179.2(2) . . . . ?
C5 C4 N9 C8 -0.6(3) . . . . ?
N7 C8 N9 C4 0.1(3) . . . . ?
N1 C6 N10 C11 3.3(4) . . . . ?
C5 C6 N10 C11 -176.0(3) . . . . ?
N1 C6 N10 C12 -174.4(2) . . . . ?
C5 C6 N10 C12 6.2(4) . . . . ?
N3 Ru1 N13 C13 -142.9(2) . . . . ?
Cl3 Ru1 N13 C13 35.8(2) . . . . ?
Cl1 Ru1 N13 C13 127.6(2) . . . . ?
Cl2 Ru1 N13 C13 -54.6(2) . . . . ?
N3 Ru1 N13 N14 36.63(18) . . . . ?
Cl3 Ru1 N13 N14 -144.67(17) . . . . ?
Cl1 Ru1 N13 N14 -52.88(17) . . . . ?
Cl2 Ru1 N13 N14 124.88(17) . . . . ?
C13 N13 N14 C19 0.6(3) . . . . ?
Ru1 N13 N14 C19 -178.98(15) . . . . ?
N3 Ru1 N22 C20 53.4(2) . . . . ?
Cl3 Ru1 N22 C20 -125.3(2) . . . . ?
Cl1 Ru1 N22 C20 143.0(2) . . . . ?
Cl2 Ru1 N22 C20 -34.8(2) . . . . ?
N3 Ru1 N22 N23 -123.83(17) . . . . ?
Cl3 Ru1 N22 N23 57.50(17) . . . . ?
Cl1 Ru1 N22 N23 -34.28(17) . . . . ?
Cl2 Ru1 N22 N23 147.96(17) . . . . ?
C20 N22 N23 C26 -0.7(3) . . . . ?
Ru1 N22 N23 C26 177.17(15) . . . . ?
N14 N13 C13 C14 -0.5(3) . . . . ?
Ru1 N13 C13 C14 179.01(15) . . . . ?
N13 C13 C14 C19 0.3(3) . . . . ?
N13 C13 C14 C15 -176.2(3) . . . . ?
C19 C14 C15 C16 -0.1(4) . . . . ?
C13 C14 C15 C16 175.9(3) . . . . ?
C14 C15 C16 C17 1.4(4) . . . . ?
C15 C16 C17 C18 -1.3(5) . . . . ?
C16 C17 C18 C19 -0.1(4) . . . . ?
N13 N14 C19 C14 -0.4(3) . . . . ?
N13 N14 C19 C18 177.9(3) . . . . ?
C15 C14 C19 N14 177.2(2) . . . . ?
C13 C14 C19 N14 0.1(3) . . . . ?
C15 C14 C19 C18 -1.3(4) . . . . ?
C13 C14 C19 C18 -178.4(2) . . . . ?
C17 C18 C19 N14 -176.7(3) . . . . ?
C17 C18 C19 C14 1.4(4) . . . . ?
N23 N22 C20 C21 0.6(3) . . . . ?
Ru1 N22 C20 C21 -176.92(16) . . . . ?
N22 C20 C21 C26 -0.4(3) . . . . ?
N22 C20 C21 C22 178.4(3) . . . . ?
C26 C21 C22 C23 0.8(4) . . . . ?
C20 C21 C22 C23 -177.9(3) . . . . ?
C21 C22 C23 C24 -1.1(5) . . . . ?
C22 C23 C24 C25 0.6(5) . . . . ?
C23 C24 C25 C26 0.2(4) . . . . ?
N22 N23 C26 C21 0.4(3) . . . . ?
N22 N23 C26 C25 -178.6(3) . . . . ?
C22 C21 C26 N23 -179.1(2) . . . . ?
C20 C21 C26 N23 0.0(3) . . . . ?
C22 C21 C26 C25 0.0(4) . . . . ?
C20 C21 C26 C25 179.1(2) . . . . ?
C24 C25 C26 N23 178.3(3) . . . . ?
C24 C25 C26 C21 -0.5(4) . . . . ?
C30 O1 C27 C28 32.7(3) . . . . ?
O1 C27 C28 C29 -39.4(3) . . . . ?
C27 C28 C29 C30 31.4(3) . . . . ?
C27 O1 C30 C29 -12.2(3) . . . . ?
C28 C29 C30 O1 -12.9(3) . . . . ?
